data_2239411
loop_
_publ_author_name
'Narayanan, P.'
'Sethusankar, K.'
'Saravanan, Velu'
'Mohanakrishnan, Arasambattu K.'

_publ_section_title
;
 2-(4,5-Dimethoxy-2-nitrophenyl)-4-methoxy-3-methyl-9-phenylsulfonyl-9<i>H</i>-carbazole
;
_journal_coeditor_code LD2120
_journal_issue 3
_journal_name_full 'Acta Crystallographica Section E'
_journal_page_first o336
_journal_page_last o337
_journal_paper_doi 10.1107/S1600536814003535
_journal_volume 70
_journal_year 2014
_chemical_formula_iupac 'C28 H24 N2 O7 S'
_chemical_formula_moiety 'C28 H24 N2 O7 S'
_chemical_formula_sum 'C28 H24 N2 O7 S'
_chemical_formula_weight 532.56
_chemical_name_systematic
'Methyl 3'-benzyl-4'-(2,4-dichlorophenyl)-1'-methyl-2-oxospiro[indoline-3,2'-pyrrolidine]-3'-carboxylate'
_space_group_IT_number 29
_symmetry_cell_setting orthorhombic
_symmetry_space_group_name_Hall 'P 2c -2ac'
_symmetry_space_group_name_H-M 'P c a 21'
_atom_sites_solution_hydrogens geom
_atom_sites_solution_primary direct
_atom_sites_solution_secondary difmap
_audit_creation_method SHELXL-97
_cell_angle_alpha 90.00
_cell_angle_beta 90.00
_cell_angle_gamma 90.00
_cell_formula_units_Z 4
_cell_length_a 8.4543(3)
_cell_length_b 13.6605(5)
_cell_length_c 21.6359(9)
_cell_measurement_reflns_used 4175
_cell_measurement_temperature 296(2)
_cell_measurement_theta_max 27.19
_cell_measurement_theta_min 2.40
_cell_volume 2498.73(16)
_computing_cell_refinement 'SAINT (Bruker, 2008)'
_computing_data_collection 'APEX2 (Bruker, 2008)'
_computing_data_reduction 'SAINT (Bruker, 2008)'
_computing_molecular_graphics 'ORTEP-3 for Windows (Farrugia, 2012) and Mercury (Macrae <i>et al.</i>, 2008)'
_computing_publication_material 'SHELXL97 (Sheldrick, 2008) and PLATON (Spek, 2009)'
_computing_structure_refinement 'SHELXL97 (Sheldrick, 2008)'
_computing_structure_solution 'SHELXS97 (Sheldrick, 2008)'
_diffrn_ambient_temperature 296(2)
_diffrn_measured_fraction_theta_full 0.998
_diffrn_measured_fraction_theta_max 0.998
_diffrn_measurement_device_type 'Bruker Kappa APEXII CCD'
_diffrn_measurement_method '\w and \f scans'
_diffrn_radiation_monochromator graphite
_diffrn_radiation_source 'fine-focus sealed tube'
_diffrn_radiation_type MoK\a
_diffrn_radiation_wavelength 0.71073
_diffrn_reflns_av_R_equivalents 0.0279
_diffrn_reflns_av_sigmaI/netI 0.0362
_diffrn_reflns_limit_h_max 10
_diffrn_reflns_limit_h_min -10
_diffrn_reflns_limit_k_max 17
_diffrn_reflns_limit_k_min -10
_diffrn_reflns_limit_l_max 27
_diffrn_reflns_limit_l_min -27
_diffrn_reflns_number 14161
_diffrn_reflns_theta_full 27.19
_diffrn_reflns_theta_max 27.19
_diffrn_reflns_theta_min 2.40
_exptl_absorpt_coefficient_mu 0.182
_exptl_absorpt_correction_T_max 0.964
_exptl_absorpt_correction_T_min 0.956
_exptl_absorpt_correction_type multi-scan
_exptl_absorpt_process_details '(SADABS; Bruker, 2008)'
_exptl_crystal_colour colourless
_exptl_crystal_density_diffrn 1.416
_exptl_crystal_density_method 'not measured'
_exptl_crystal_description block
_exptl_crystal_F_000 1112
_exptl_crystal_size_max 0.25
_exptl_crystal_size_mid 0.25
_exptl_crystal_size_min 0.20
_refine_diff_density_max 0.154
_refine_diff_density_min -0.195
_refine_ls_extinction_method none
_refine_ls_goodness_of_fit_ref 1.000
_refine_ls_hydrogen_treatment constr
_refine_ls_matrix_type full
_refine_ls_number_parameters 347
_refine_ls_number_reflns 5152
_refine_ls_number_restraints 1
_refine_ls_restrained_S_all 1.000
_refine_ls_R_factor_all 0.0497
_refine_ls_R_factor_gt 0.0340
_refine_ls_shift/su_max 0.000
_refine_ls_shift/su_mean 0.000
_refine_ls_structure_factor_coef Fsqd
_refine_ls_weighting_details 'calc w=1/[\s^2^(Fo^2^)+(0.0466P)^2^+0.0209P] where P=(Fo^2^+2Fc^2^)/3'
_refine_ls_weighting_scheme calc
_refine_ls_wR_factor_gt 0.0770
_refine_ls_wR_factor_ref 0.0849
_reflns_number_gt 4175
_reflns_number_total 5152
_reflns_threshold_expression I>2sigma(I)
_cod_data_source_file ld2120sup1.cif
_cod_data_source_block I
_cod_database_code 2239411
_cod_database_fobs_code 2239411

loop_
_symmetry_equiv_pos_as_xyz
'x, y, z'
'-x, -y, z+1/2'
'-x+1/2, y, z+1/2'
'x+1/2, -y, z'

loop_
_atom_site_type_symbol
_atom_site_label
_atom_site_fract_x
_atom_site_fract_y
_atom_site_fract_z
_atom_site_U_iso_or_equiv
_atom_site_adp_type
_atom_site_calc_flag
_atom_site_refinement_flags
_atom_site_occupancy
_atom_site_symmetry_multiplicity
C C1 0.1268(2) 0.39477(15) 0.48958(10) 0.0410(5) Uani d . 1 1
C C2 0.0620(3) 0.41019(19) 0.43157(11) 0.0551(6) Uani d . 1 1
H H2 0.0564 0.3601 0.4026 0.066 Uiso calc R 1 1
C C3 0.0063(3) 0.5026(2) 0.41856(12) 0.0605(7) Uani d . 1 1
H H3 -0.0398 0.5146 0.3803 0.073 Uiso calc R 1 1
C C4 0.0172(3) 0.57813(19) 0.46105(12) 0.0550(6) Uani d . 1 1
H H4 -0.0196 0.6401 0.4505 0.066 Uiso calc R 1 1
C C5 0.0817(2) 0.56294(17) 0.51863(11) 0.0464(5) Uani d . 1 1
H H5 0.0879 0.6137 0.5472 0.056 Uiso calc R 1 1
C C6 0.1375(2) 0.46967(16) 0.53321(9) 0.0368(5) Uani d . 1 1
C C7 0.2083(2) 0.42888(14) 0.58853(9) 0.0335(4) Uani d . 1 1
C C8 0.2422(2) 0.46675(13) 0.64640(10) 0.0340(4) Uani d . 1 1
C C9 0.2998(2) 0.40758(15) 0.69354(9) 0.0377(5) Uani d . 1 1
C C10 0.3300(2) 0.30846(14) 0.68049(9) 0.0348(4) Uani d . 1 1
C C11 0.3021(2) 0.26937(15) 0.62219(9) 0.0363(4) Uani d . 1 1
H H11 0.3258 0.2043 0.6136 0.044 Uiso calc R 1 1
C C12 0.2382(2) 0.32938(14) 0.57735(9) 0.0340(4) Uani d . 1 1
C C13 0.3936(2) 0.24103(14) 0.72890(9) 0.0352(4) Uani d . 1 1
C C14 0.5425(2) 0.25771(15) 0.75502(9) 0.0383(5) Uani d . 1 1
H H14 0.5989 0.3134 0.7438 0.046 Uiso calc R 1 1
C C15 0.6080(2) 0.19307(14) 0.79735(10) 0.0372(4) Uani d . 1 1
C C16 0.5267(2) 0.10765(14) 0.81391(9) 0.0356(4) Uani d . 1 1
C C17 0.3815(2) 0.08873(15) 0.78787(10) 0.0380(4) Uani d . 1 1
H H17 0.3271 0.0316 0.7976 0.046 Uiso calc R 1 1
C C18 0.3174(2) 0.15556(15) 0.74717(9) 0.0365(4) Uani d . 1 1
C C19 -0.0262(2) 0.16388(16) 0.51846(11) 0.0460(5) Uani d . 1 1
C C20 -0.1607(3) 0.18574(18) 0.48542(16) 0.0630(7) Uani d . 1 1
H H20 -0.1538 0.2158 0.4470 0.076 Uiso calc R 1 1
C C21 -0.3066(3) 0.1621(2) 0.51058(19) 0.0755(9) Uani d . 1 1
H H21 -0.3986 0.1764 0.4889 0.091 Uiso calc R 1 1
C C22 -0.3159(3) 0.1178(2) 0.5671(2) 0.0778(9) Uani d . 1 1
H H22 -0.4144 0.1019 0.5834 0.093 Uiso calc R 1 1
C C23 -0.1818(3) 0.0967(2) 0.59984(16) 0.0728(8) Uani d . 1 1
H H23 -0.1896 0.0675 0.6385 0.087 Uiso calc R 1 1
C C24 -0.0346(3) 0.11877(18) 0.57567(13) 0.0558(6) Uani d . 1 1
H H24 0.0570 0.1036 0.5974 0.067 Uiso calc R 1 1
C C25 0.3301(3) 0.63070(16) 0.63949(13) 0.0551(6) Uani d . 1 1
H H25A 0.4234 0.6198 0.6638 0.083 Uiso calc R 1 1
H H25B 0.2946 0.6969 0.6451 0.083 Uiso calc R 1 1
H H25C 0.3539 0.6198 0.5967 0.083 Uiso calc R 1 1
C C26 0.3229(3) 0.44965(18) 0.75693(11) 0.0550(6) Uani d . 1 1
H H26A 0.4304 0.4713 0.7614 0.082 Uiso calc R 1 1
H H26B 0.3004 0.4005 0.7874 0.082 Uiso calc R 1 1
H H26C 0.2528 0.5042 0.7626 0.082 Uiso calc R 1 1
C C27 0.8274(3) 0.29669(17) 0.81872(13) 0.0578(7) Uani d . 1 1
H H27A 0.8500 0.3075 0.7758 0.087 Uiso calc R 1 1
H H27B 0.9244 0.2960 0.8417 0.087 Uiso calc R 1 1
H H27C 0.7607 0.3483 0.8338 0.087 Uiso calc R 1 1
C C28 0.5132(3) -0.03112(18) 0.87996(12) 0.0595(7) Uani d . 1 1
H H28A 0.4161 -0.0079 0.8976 0.089 Uiso calc R 1 1
H H28B 0.5748 -0.0632 0.9113 0.089 Uiso calc R 1 1
H H28C 0.4903 -0.0766 0.8473 0.089 Uiso calc R 1 1
N N1 0.1942(2) 0.30801(12) 0.51522(8) 0.0408(4) Uani d . 1 1
N N2 0.1579(2) 0.13389(15) 0.72451(9) 0.0471(5) Uani d . 1 1
O O1 0.1521(2) 0.20292(13) 0.42413(8) 0.0671(5) Uani d . 1 1
O O2 0.27674(18) 0.13467(11) 0.51672(8) 0.0541(4) Uani d . 1 1
O O3 0.06190(19) 0.20056(13) 0.72205(10) 0.0683(5) Uani d . 1 1
O O4 0.1284(2) 0.04933(13) 0.70995(10) 0.0692(5) Uani d . 1 1
O O5 0.20795(17) 0.56420(10) 0.65879(7) 0.0428(4) Uani d . 1 1
O O6 0.74881(19) 0.20527(10) 0.82589(8) 0.0504(4) Uani d . 1 1
O O7 0.60017(16) 0.04943(10) 0.85569(7) 0.0455(4) Uani d . 1 1
S S1 0.16035(6) 0.19526(4) 0.48928(3) 0.04579(14) Uani d . 1 1

loop_
_atom_site_aniso_label
_atom_site_aniso_U_11
_atom_site_aniso_U_22
_atom_site_aniso_U_33
_atom_site_aniso_U_12
_atom_site_aniso_U_13
_atom_site_aniso_U_23
C1 0.0372(10) 0.0503(12) 0.0357(10) -0.0021(9) 0.0023(10) 0.0052(11)
C2 0.0557(14) 0.0690(17) 0.0406(12) -0.0028(12) -0.0034(11) 0.0012(12)
C3 0.0546(15) 0.083(2) 0.0439(14) 0.0040(12) -0.0075(11) 0.0171(14)
C4 0.0493(13) 0.0633(15) 0.0525(14) 0.0125(11) 0.0033(11) 0.0211(13)
C5 0.0378(11) 0.0542(14) 0.0471(12) 0.0084(10) 0.0046(10) 0.0099(11)
C6 0.0289(9) 0.0470(13) 0.0345(10) 0.0009(8) 0.0033(8) 0.0066(9)
C7 0.0293(9) 0.0342(10) 0.0371(10) 0.0004(7) 0.0046(8) 0.0038(9)
C8 0.0322(9) 0.0318(10) 0.0378(10) 0.0031(8) 0.0068(8) -0.0018(9)
C9 0.0407(11) 0.0367(12) 0.0357(11) 0.0023(8) 0.0015(9) -0.0015(9)
C10 0.0359(10) 0.0343(11) 0.0342(11) 0.0013(8) -0.0005(8) 0.0014(8)
C11 0.0399(10) 0.0294(10) 0.0395(11) 0.0014(8) 0.0030(9) -0.0018(9)
C12 0.0330(9) 0.0391(11) 0.0297(10) -0.0012(8) 0.0014(8) -0.0022(9)
C13 0.0400(10) 0.0325(10) 0.0330(10) 0.0026(8) 0.0014(8) 0.0006(9)
C14 0.0471(11) 0.0310(11) 0.0368(10) -0.0018(8) 0.0006(9) 0.0035(9)
C15 0.0360(10) 0.0370(11) 0.0386(11) 0.0020(8) -0.0013(9) -0.0010(9)
C16 0.0411(10) 0.0308(10) 0.0350(11) 0.0065(8) 0.0029(9) 0.0049(8)
C17 0.0417(11) 0.0323(10) 0.0400(11) 0.0004(8) 0.0051(9) 0.0034(9)
C18 0.0373(10) 0.0363(11) 0.0359(11) 0.0014(8) 0.0028(8) 0.0000(9)
C19 0.0444(11) 0.0399(12) 0.0537(14) -0.0001(9) -0.0046(10) -0.0154(11)
C20 0.0592(14) 0.0596(15) 0.0703(17) 0.0035(12) -0.0182(14) -0.0069(14)
C21 0.0431(14) 0.0681(18) 0.115(3) -0.0007(12) -0.0155(16) -0.0148(19)
C22 0.0527(15) 0.0513(16) 0.129(3) -0.0095(12) 0.0142(17) -0.0140(19)
C23 0.0725(19) 0.0544(16) 0.092(2) -0.0164(14) 0.0137(17) 0.0051(15)
C24 0.0554(13) 0.0466(13) 0.0656(16) -0.0056(11) -0.0042(12) -0.0011(12)
C25 0.0567(14) 0.0394(13) 0.0694(17) -0.0036(10) 0.0125(12) -0.0006(12)
C26 0.0780(16) 0.0458(14) 0.0410(12) 0.0101(11) -0.0101(12) -0.0104(11)
C27 0.0565(14) 0.0532(15) 0.0638(16) -0.0152(11) -0.0083(12) 0.0003(12)
C28 0.0570(14) 0.0509(14) 0.0706(18) 0.0004(11) -0.0063(12) 0.0275(13)
N1 0.0461(10) 0.0447(10) 0.0317(8) -0.0019(7) -0.0011(7) -0.0021(8)
N2 0.0430(11) 0.0565(13) 0.0418(10) -0.0035(9) 0.0000(8) 0.0088(9)
O1 0.0784(13) 0.0811(13) 0.0417(9) -0.0006(9) 0.0010(9) -0.0197(9)
O2 0.0481(8) 0.0516(9) 0.0628(10) 0.0097(7) -0.0031(8) -0.0177(8)
O3 0.0396(9) 0.0782(13) 0.0870(14) 0.0143(8) 0.0000(9) 0.0079(11)
O4 0.0657(11) 0.0574(11) 0.0844(14) -0.0209(9) -0.0219(10) 0.0096(10)
O5 0.0463(8) 0.0325(8) 0.0497(9) 0.0076(6) 0.0090(7) -0.0014(7)
O6 0.0490(8) 0.0470(9) 0.0553(9) -0.0077(7) -0.0142(7) 0.0117(7)
O7 0.0442(8) 0.0384(8) 0.0539(9) 0.0018(6) -0.0056(7) 0.0142(7)
S1 0.0466(3) 0.0508(3) 0.0399(3) 0.0019(2) -0.0005(3) -0.0144(3)

loop_
_atom_type_symbol
_atom_type_description
_atom_type_scat_dispersion_real
_atom_type_scat_dispersion_imag
_atom_type_scat_source
C C 0.0033 0.0016 'International Tables Vol C Tables 4.2.6.8 and 6.1.1.4'
H H 0.0000 0.0000 'International Tables Vol C Tables 4.2.6.8 and 6.1.1.4'
N N 0.0061 0.0033 'International Tables Vol C Tables 4.2.6.8 and 6.1.1.4'
O O 0.0106 0.0060 'International Tables Vol C Tables 4.2.6.8 and 6.1.1.4'
S S 0.1246 0.1234 'International Tables Vol C Tables 4.2.6.8 and 6.1.1.4'

loop_
_geom_angle_atom_site_label_1
_geom_angle_atom_site_label_2
_geom_angle_atom_site_label_3
_geom_angle
C2 C1 C6 121.8(2)
C2 C1 N1 129.5(2)
C6 C1 N1 108.66(18)
C3 C2 C1 117.4(2)
C3 C2 H2 121.3
C1 C2 H2 121.3
C2 C3 C4 121.7(2)
C2 C3 H3 119.2
C4 C3 H3 119.2
C5 C4 C3 121.0(2)
C5 C4 H4 119.5
C3 C4 H4 119.5
C4 C5 C6 118.5(2)
C4 C5 H5 120.8
C6 C5 H5 120.8
C5 C6 C1 119.66(19)
C5 C6 C7 132.7(2)
C1 C6 C7 107.68(18)
C8 C7 C12 118.70(17)
C8 C7 C6 133.51(18)
C12 C7 C6 107.72(18)
C7 C8 O5 119.31(17)
C7 C8 C9 121.26(17)
O5 C8 C9 119.29(18)
C8 C9 C10 118.44(18)
C8 C9 C26 119.60(18)
C10 C9 C26 121.93(19)
C11 C10 C9 121.41(18)
C11 C10 C13 117.40(17)
C9 C10 C13 121.19(18)
C12 C11 C10 118.44(18)
C12 C11 H11 120.8
C10 C11 H11 120.8
C11 C12 C7 121.64(18)
C11 C12 N1 130.06(18)
C7 C12 N1 108.29(16)
C18 C13 C14 116.04(18)
C18 C13 C10 123.34(17)
C14 C13 C10 120.43(17)
C15 C14 C13 121.47(18)
C15 C14 H14 119.3
C13 C14 H14 119.3
O6 C15 C14 125.07(18)
O6 C15 C16 114.73(17)
C14 C15 C16 120.20(19)
O7 C16 C17 124.92(18)
O7 C16 C15 115.74(17)
C17 C16 C15 119.34(18)
C16 C17 C18 119.19(19)
C16 C17 H17 120.4
C18 C17 H17 120.4
C17 C18 C13 123.73(19)
C17 C18 N2 116.19(19)
C13 C18 N2 120.06(17)
C20 C19 C24 121.2(2)
C20 C19 S1 120.2(2)
C24 C19 S1 118.54(18)
C19 C20 C21 118.7(3)
C19 C20 H20 120.6
C21 C20 H20 120.6
C22 C21 C20 120.4(3)
C22 C21 H21 119.8
C20 C21 H21 119.8
C21 C22 C23 120.6(3)
C21 C22 H22 119.7
C23 C22 H22 119.7
C22 C23 C24 120.3(3)
C22 C23 H23 119.9
C24 C23 H23 119.9
C23 C24 C19 118.8(3)
C23 C24 H24 120.6
C19 C24 H24 120.6
O5 C25 H25A 109.5
O5 C25 H25B 109.5
H25A C25 H25B 109.5
O5 C25 H25C 109.5
H25A C25 H25C 109.5
H25B C25 H25C 109.5
C9 C26 H26A 109.5
C9 C26 H26B 109.5
H26A C26 H26B 109.5
C9 C26 H26C 109.5
H26A C26 H26C 109.5
H26B C26 H26C 109.5
O6 C27 H27A 109.5
O6 C27 H27B 109.5
H27A C27 H27B 109.5
O6 C27 H27C 109.5
H27A C27 H27C 109.5
H27B C27 H27C 109.5
O7 C28 H28A 109.5
O7 C28 H28B 109.5
H28A C28 H28B 109.5
O7 C28 H28C 109.5
H28A C28 H28C 109.5
H28B C28 H28C 109.5
C12 N1 C1 107.51(16)
C12 N1 S1 123.55(14)
C1 N1 S1 124.66(15)
O3 N2 O4 123.89(19)
O3 N2 C18 118.41(19)
O4 N2 C18 117.69(18)
C8 O5 C25 113.57(15)
C15 O6 C27 118.00(16)
C16 O7 C28 117.58(16)
O1 S1 O2 119.67(11)
O1 S1 N1 106.02(10)
O2 S1 N1 106.26(9)
O1 S1 C19 109.43(11)
O2 S1 C19 109.35(11)
N1 S1 C19 105.07(10)

loop_
_geom_bond_atom_site_label_1
_geom_bond_atom_site_label_2
_geom_bond_distance
C1 C2 1.385(3)
C1 C6 1.395(3)
C1 N1 1.427(3)
C2 C3 1.376(4)
C2 H2 0.9300
C3 C4 1.385(4)
C3 H3 0.9300
C4 C5 1.376(3)
C4 H4 0.9300
C5 C6 1.395(3)
C5 H5 0.9300
C6 C7 1.449(3)
C7 C8 1.385(3)
C7 C12 1.404(3)
C8 O5 1.389(2)
C8 C9 1.389(3)
C9 C10 1.407(3)
C9 C26 1.500(3)
C10 C11 1.390(3)
C10 C13 1.495(3)
C11 C12 1.380(3)
C11 H11 0.9300
C12 N1 1.425(3)
C13 C18 1.391(3)
C13 C14 1.399(3)
C14 C15 1.388(3)
C14 H14 0.9300
C15 O6 1.351(3)
C15 C16 1.401(3)
C16 O7 1.355(2)
C16 C17 1.375(3)
C17 C18 1.379(3)
C17 H17 0.9300
C18 N2 1.465(3)
C19 C20 1.376(3)
C19 C24 1.385(3)
C19 S1 1.752(2)
C20 C21 1.386(4)
C20 H20 0.9300
C21 C22 1.366(5)
C21 H21 0.9300
C22 C23 1.368(4)
C22 H22 0.9300
C23 C24 1.383(4)
C23 H23 0.9300
C24 H24 0.9300
C25 O5 1.437(3)
C25 H25A 0.9600
C25 H25B 0.9600
C25 H25C 0.9600
C26 H26A 0.9600
C26 H26B 0.9600
C26 H26C 0.9600
C27 O6 1.423(3)
C27 H27A 0.9600
C27 H27B 0.9600
C27 H27C 0.9600
C28 O7 1.424(3)
C28 H28A 0.9600
C28 H28B 0.9600
C28 H28C 0.9600
N1 S1 1.6641(18)
N2 O3 1.221(2)
N2 O4 1.223(2)
O1 S1 1.4152(18)
O2 S1 1.4163(16)

loop_
_geom_hbond_atom_site_label_D
_geom_hbond_atom_site_label_H
_geom_hbond_atom_site_label_A
_geom_hbond_site_symmetry_A
_geom_hbond_distance_DH
_geom_hbond_distance_HA
_geom_hbond_distance_DA
_geom_hbond_angle_DHA
C2 H2 O1 ----- 0.93 2.34 2.937(3) 122
C11 H11 O2 ----- 0.93 2.34 2.939(2) 122
C17 H17 O7 4_455 0.93 2.55 3.372(2) 148.0
C27 H27A O3 1_655 0.96 2.59 3.167(3) 119.1

loop_
_geom_torsion_atom_site_label_1
_geom_torsion_atom_site_label_2
_geom_torsion_atom_site_label_3
_geom_torsion_atom_site_label_4
_geom_torsion
C6 C1 C2 C3 -0.8(3)
N1 C1 C2 C3 -179.3(2)
C1 C2 C3 C4 1.4(3)
C2 C3 C4 C5 -1.3(4)
C3 C4 C5 C6 0.6(3)
C4 C5 C6 C1 -0.1(3)
C4 C5 C6 C7 -178.9(2)
C2 C1 C6 C5 0.1(3)
N1 C1 C6 C5 178.92(17)
C2 C1 C6 C7 179.23(18)
N1 C1 C6 C7 -2.0(2)
C5 C6 C7 C8 1.7(4)
C1 C6 C7 C8 -177.3(2)
C5 C6 C7 C12 178.6(2)
C1 C6 C7 C12 -0.4(2)
C12 C7 C8 O5 -177.72(16)
C6 C7 C8 O5 -1.1(3)
C12 C7 C8 C9 -2.1(3)
C6 C7 C8 C9 174.50(19)
C7 C8 C9 C10 2.8(3)
O5 C8 C9 C10 178.40(17)
C7 C8 C9 C26 -175.18(19)
O5 C8 C9 C26 0.4(3)
C8 C9 C10 C11 -0.6(3)
C26 C9 C10 C11 177.4(2)
C8 C9 C10 C13 179.35(18)
C26 C9 C10 C13 -2.7(3)
C9 C10 C11 C12 -2.3(3)
C13 C10 C11 C12 177.81(17)
C10 C11 C12 C7 3.0(3)
C10 C11 C12 N1 -178.07(19)
C8 C7 C12 C11 -0.8(3)
C6 C7 C12 C11 -178.28(16)
C8 C7 C12 N1 -179.98(16)
C6 C7 C12 N1 2.6(2)
C11 C10 C13 C18 -57.7(3)
C9 C10 C13 C18 122.3(2)
C11 C10 C13 C14 117.1(2)
C9 C10 C13 C14 -62.8(3)
C18 C13 C14 C15 -1.0(3)
C10 C13 C14 C15 -176.19(19)
C13 C14 C15 O6 -178.05(19)
C13 C14 C15 C16 1.4(3)
O6 C15 C16 O7 -0.3(3)
C14 C15 C16 O7 -179.81(18)
O6 C15 C16 C17 179.45(18)
C14 C15 C16 C17 -0.1(3)
O7 C16 C17 C18 178.08(18)
C15 C16 C17 C18 -1.6(3)
C16 C17 C18 C13 2.1(3)
C16 C17 C18 N2 -175.98(17)
C14 C13 C18 C17 -0.8(3)
C10 C13 C18 C17 174.25(19)
C14 C13 C18 N2 177.23(18)
C10 C13 C18 N2 -7.7(3)
C24 C19 C20 C21 0.3(4)
S1 C19 C20 C21 -178.4(2)
C19 C20 C21 C22 -0.1(4)
C20 C21 C22 C23 0.4(5)
C21 C22 C23 C24 -1.0(4)
C22 C23 C24 C19 1.1(4)
C20 C19 C24 C23 -0.8(4)
S1 C19 C24 C23 177.9(2)
C11 C12 N1 C1 177.16(19)
C7 C12 N1 C1 -3.8(2)
C11 C12 N1 S1 19.6(3)
C7 C12 N1 S1 -161.39(14)
C2 C1 N1 C12 -177.8(2)
C6 C1 N1 C12 3.6(2)
C2 C1 N1 S1 -20.5(3)
C6 C1 N1 S1 160.86(15)
C17 C18 N2 O3 136.5(2)
C13 C18 N2 O3 -41.7(3)
C17 C18 N2 O4 -42.5(3)
C13 C18 N2 O4 139.3(2)
C7 C8 O5 C25 -84.7(2)
C9 C8 O5 C25 99.6(2)
C14 C15 O6 C27 8.8(3)
C16 C15 O6 C27 -170.76(19)
C17 C16 O7 C28 -7.8(3)
C15 C16 O7 C28 171.89(19)
C12 N1 S1 O1 -168.45(17)
C1 N1 S1 O1 37.77(19)
C12 N1 S1 O2 -40.13(18)
C1 N1 S1 O2 166.09(17)
C12 N1 S1 C19 75.72(18)
C1 N1 S1 C19 -78.07(19)
C20 C19 S1 O1 -24.4(2)
C24 C19 S1 O1 156.87(19)
C20 C19 S1 O2 -157.29(18)
C24 C19 S1 O2 24.0(2)
C20 C19 S1 N1 89.0(2)
C24 C19 S1 N1 -89.7(2)
